data_7217406
loop_
_publ_author_name
'Aaker\"oy, Christer B.'
'Wijethunga, Tharanga K.'
'Haj, Mohammad Abul'
'Desper, John'
'Moore, Curtis'

_publ_section_title
;
 The structural landscape of heteroaryl-2-imidazoles: competing halogen-
 and hydrogen-bond interactions
;
_journal_issue 31
_journal_name_full CrystEngComm
_journal_page_first 7218
_journal_paper_doi 10.1039/C4CE00803K
_journal_volume 16
_journal_year 2014
_chemical_formula_moiety
;
(C8 H7 N3)2 (C6 F3 I3)
;
_chemical_formula_sum 'C22 H14 F3 I3 N6'
_chemical_formula_weight 800.09
_chemical_name_systematic
;
TW-1-57 [2-(3-pyridyl)-imidazole]2,  1,3,5-F3-2,4,6-I3-benzene
;
_space_group_IT_number 60
_symmetry_cell_setting orthorhombic
_symmetry_space_group_name_Hall '-P 2n 2ab'
_symmetry_space_group_name_H-M 'P b c n'
_atom_sites_solution_hydrogens geom
_atom_sites_solution_primary direct
_atom_sites_solution_secondary difmap
_audit_creation_method SHELXL-97
_cell_angle_alpha 90.00
_cell_angle_beta 90.00
_cell_angle_gamma 90.00
_cell_formula_units_Z 4
_cell_length_a 32.4147(16)
_cell_length_b 9.9354(5)
_cell_length_c 7.4776(4)
_cell_measurement_reflns_used 9957
_cell_measurement_temperature 120(2)
_cell_measurement_theta_max 32.56
_cell_measurement_theta_min 2.51
_cell_volume 2408.2(2)
_computing_cell_refinement 'Bruker SAINT'
_computing_data_collection 'Bruker APEX2'
_computing_data_reduction 'Bruker SAINT'
_computing_molecular_graphics 'Bruker SHELXTL'
_computing_publication_material 'Bruker SHELXTL'
_computing_structure_refinement 'SHELXL-97 (Sheldrick, 2008)'
_computing_structure_solution 'SHELXS-97 (Sheldrick, 2008)'
_diffrn_ambient_temperature 120(2)
_diffrn_measured_fraction_theta_full 0.988
_diffrn_measured_fraction_theta_max 0.902
_diffrn_measurement_device_type 'Bruker APEX-II CCD'
_diffrn_measurement_method '\f and \w scans'
_diffrn_radiation_monochromator graphite
_diffrn_radiation_source 'fine-focus sealed tube'
_diffrn_radiation_type MoK\a
_diffrn_radiation_wavelength 0.71073
_diffrn_reflns_av_R_equivalents 0.0300
_diffrn_reflns_av_sigmaI/netI 0.0260
_diffrn_reflns_limit_h_max 42
_diffrn_reflns_limit_h_min -46
_diffrn_reflns_limit_k_max 15
_diffrn_reflns_limit_k_min -14
_diffrn_reflns_limit_l_max 10
_diffrn_reflns_limit_l_min -10
_diffrn_reflns_number 18651
_diffrn_reflns_theta_full 30.00
_diffrn_reflns_theta_max 32.58
_diffrn_reflns_theta_min 2.14
_exptl_absorpt_coefficient_mu 3.941
_exptl_absorpt_correction_T_max 0.7979
_exptl_absorpt_correction_T_min 0.4050
_exptl_absorpt_correction_type multi-scan
_exptl_absorpt_process_details SADABS
_exptl_crystal_colour colourless
_exptl_crystal_density_diffrn 2.207
_exptl_crystal_density_method 'not measured'
_exptl_crystal_description plate
_exptl_crystal_F_000 1496
_exptl_crystal_size_max 0.28
_exptl_crystal_size_mid 0.20
_exptl_crystal_size_min 0.06
_refine_diff_density_max 1.906
_refine_diff_density_min -0.858
_refine_diff_density_rms 0.139
_refine_ls_extinction_method none
_refine_ls_goodness_of_fit_ref 1.157
_refine_ls_hydrogen_treatment mixed
_refine_ls_matrix_type full
_refine_ls_number_parameters 159
_refine_ls_number_reflns 3961
_refine_ls_number_restraints 0
_refine_ls_restrained_S_all 1.157
_refine_ls_R_factor_all 0.0420
_refine_ls_R_factor_gt 0.0343
_refine_ls_shift/su_max 0.001
_refine_ls_shift/su_mean 0.000
_refine_ls_structure_factor_coef Fsqd
_refine_ls_weighting_details 'calc w=1/[\s^2^(Fo^2^)+(0.0200P)^2^+10.0000P] where P=(Fo^2^+2Fc^2^)/3'
_refine_ls_weighting_scheme calc
_refine_ls_wR_factor_gt 0.0781
_refine_ls_wR_factor_ref 0.0805
_reflns_number_gt 3361
_reflns_number_total 3961
_reflns_threshold_expression >2sigma(I)
_cod_duplicate_entry 7216662
_cod_data_source_file c4ce00803k2.cif
_cod_data_source_block A2D9
_cod_depositor_comments
;
The following automatic conversions were performed:

'_symmetry_cell_setting' value 'Orthorhombic' changed to
'orthorhombic' according to
/usr/data/users/saulius/crontab/automatic-downloads/current/RSC/lib/dictionaries/cif_core.dic
dictionary named 'cif_core.dic' version 2.4.2 from 2011-04-26.

Automatic conversion script
Id: cif_fix_values 2281 2013-09-26 08:29:07Z andrius 
;
_cod_original_sg_symbol_H-M Pbcn
_cod_database_code 7217406

loop_
_symmetry_equiv_pos_as_xyz
'x, y, z'
'-x+1/2, -y+1/2, z+1/2'
'-x, y, -z+1/2'
'x+1/2, -y+1/2, -z'
'-x, -y, -z'
'x-1/2, y-1/2, -z-1/2'
'x, -y, z-1/2'
'-x-1/2, y-1/2, z'

loop_
_atom_site_label
_atom_site_type_symbol
_atom_site_fract_x
_atom_site_fract_y
_atom_site_fract_z
_atom_site_U_iso_or_equiv
_atom_site_adp_type
_atom_site_occupancy
_atom_site_symmetry_multiplicity
_atom_site_calc_flag
_atom_site_refinement_flags
N11 N 0.76291(8) 0.6067(3) 0.2748(4) 0.0162(5) Uani 1 1 d .
H11 H 0.7545(13) 0.689(4) 0.263(6) 0.019 Uiso 1 1 d .
C12 C 0.74088(9) 0.4963(3) 0.2268(4) 0.0146(5) Uani 1 1 d .
N13 N 0.76115(8) 0.3842(3) 0.2663(4) 0.0172(5) Uani 1 1 d .
C14 C 0.79780(10) 0.4255(3) 0.3399(5) 0.0176(6) Uani 1 1 d .
H14 H 0.8190 0.3670 0.3807 0.021 Uiso 1 1 calc R
C15 C 0.79944(10) 0.5624(3) 0.3462(5) 0.0181(6) Uani 1 1 d .
H15 H 0.8214 0.6161 0.3909 0.022 Uiso 1 1 calc R
C21 C 0.68286(10) 0.6272(3) 0.0975(5) 0.0184(6) Uani 1 1 d .
H21 H 0.6985 0.7064 0.1198 0.022 Uiso 1 1 calc R
N21 N 0.64546(9) 0.6411(3) 0.0254(4) 0.0221(6) Uani 1 1 d .
C23 C 0.70046(9) 0.5037(3) 0.1420(4) 0.0148(5) Uani 1 1 d .
C24 C 0.67770(10) 0.3890(3) 0.1037(5) 0.0198(6) Uani 1 1 d .
H24 H 0.6886 0.3024 0.1299 0.024 Uiso 1 1 calc R
C25 C 0.63899(10) 0.4017(4) 0.0268(5) 0.0224(7) Uani 1 1 d .
H25 H 0.6231 0.3242 -0.0015 0.027 Uiso 1 1 calc R
C26 C 0.62396(10) 0.5289(4) -0.0079(5) 0.0223(7) Uani 1 1 d .
H26 H 0.5971 0.5372 -0.0577 0.027 Uiso 1 1 calc R
C31 C 0.5000 1.1754(5) 0.2500 0.0211(9) Uani 1 2 d S
I1 I 0.5000 1.38457(4) 0.2500 0.03351(10) Uani 1 2 d S
C32 C 0.53401(10) 1.1032(4) 0.1928(5) 0.0199(6) Uani 1 1 d .
F32 F 0.56718(7) 1.1709(2) 0.1344(3) 0.0280(5) Uani 1 1 d .
C33 C 0.53517(9) 0.9648(4) 0.1931(4) 0.0186(6) Uani 1 1 d .
I2 I 0.586874(6) 0.85293(3) 0.11544(3) 0.02317(7) Uani 1 1 d .
C34 C 0.5000 0.8991(4) 0.2500 0.0162(8) Uani 1 2 d S
F34 F 0.5000 0.7632(3) 0.2500 0.0283(7) Uani 1 2 d S

loop_
_atom_site_aniso_label
_atom_site_aniso_U_11
_atom_site_aniso_U_22
_atom_site_aniso_U_33
_atom_site_aniso_U_23
_atom_site_aniso_U_13
_atom_site_aniso_U_12
N11 0.0181(12) 0.0108(11) 0.0198(14) 0.0001(10) 0.0003(10) 0.0006(9)
C12 0.0182(13) 0.0100(12) 0.0155(14) -0.0003(10) 0.0029(11) -0.0002(10)
N13 0.0185(12) 0.0116(11) 0.0214(14) 0.0007(10) 0.0013(10) 0.0016(9)
C14 0.0208(14) 0.0113(13) 0.0207(16) 0.0005(11) 0.0005(12) 0.0017(10)
C15 0.0171(14) 0.0167(14) 0.0205(16) -0.0001(12) -0.0016(12) 0.0007(11)
C21 0.0186(14) 0.0144(14) 0.0223(16) -0.0017(12) -0.0008(12) 0.0019(10)
N21 0.0201(13) 0.0219(14) 0.0243(15) -0.0028(12) -0.0013(11) 0.0052(10)
C23 0.0168(13) 0.0126(12) 0.0149(14) -0.0018(10) 0.0023(11) -0.0005(10)
C24 0.0210(15) 0.0170(14) 0.0214(16) -0.0026(13) 0.0013(13) -0.0028(11)
C25 0.0214(15) 0.0222(16) 0.0236(17) -0.0012(13) -0.0005(13) -0.0071(12)
C26 0.0179(14) 0.0265(18) 0.0224(16) -0.0034(14) -0.0013(13) -0.0008(12)
C31 0.021(2) 0.020(2) 0.022(2) 0.000 -0.0040(18) 0.000
I1 0.03665(19) 0.01862(15) 0.0453(2) 0.000 -0.00810(17) 0.000
C32 0.0193(14) 0.0215(16) 0.0187(15) 0.0034(12) -0.0017(12) -0.0038(12)
F32 0.0217(10) 0.0290(12) 0.0334(12) 0.0067(10) 0.0037(9) -0.0059(8)
C33 0.0149(13) 0.0236(16) 0.0173(15) 0.0010(12) -0.0002(11) 0.0021(11)
I2 0.01597(10) 0.03198(13) 0.02157(12) 0.00007(9) -0.00016(8) 0.00545(8)
C34 0.0154(18) 0.0138(19) 0.019(2) 0.000 -0.0009(17) 0.000
F34 0.0246(14) 0.0193(14) 0.0411(19) 0.000 0.0019(13) 0.000

loop_
_atom_type_symbol
_atom_type_description
_atom_type_scat_dispersion_real
_atom_type_scat_dispersion_imag
_atom_type_scat_source
C C 0.0033 0.0016 'International Tables Vol C Tables 4.2.6.8 and 6.1.1.4'
H H 0.0000 0.0000 'International Tables Vol C Tables 4.2.6.8 and 6.1.1.4'
N N 0.0061 0.0033 'International Tables Vol C Tables 4.2.6.8 and 6.1.1.4'
F F 0.0171 0.0103 'International Tables Vol C Tables 4.2.6.8 and 6.1.1.4'
I I -0.4742 1.8119 'International Tables Vol C Tables 4.2.6.8 and 6.1.1.4'

loop_
_geom_angle_atom_site_label_1
_geom_angle_atom_site_label_2
_geom_angle_atom_site_label_3
_geom_angle
_geom_angle_site_symmetry_1
_geom_angle_site_symmetry_3
C12 N11 C15 107.3(3) . .
C12 N11 H11 125(3) . .
C15 N11 H11 128(3) . .
N13 C12 N11 111.0(3) . .
N13 C12 C23 125.8(3) . .
N11 C12 C23 123.2(3) . .
C12 N13 C14 105.5(3) . .
C15 C14 N13 110.3(3) . .
C15 C14 H14 124.9 . .
N13 C14 H14 124.9 . .
C14 C15 N11 105.8(3) . .
C14 C15 H15 127.1 . .
N11 C15 H15 127.1 . .
N21 C21 C23 124.0(3) . .
N21 C21 H21 118.0 . .
C23 C21 H21 118.0 . .
C21 N21 C26 117.5(3) . .
C21 N21 I2 125.0(2) . .
C26 N21 I2 107.8(2) . .
C24 C23 C21 117.1(3) . .
C24 C23 C12 121.8(3) . .
C21 C23 C12 121.1(3) . .
C25 C24 C23 119.5(3) . .
C25 C24 H24 120.3 . .
C23 C24 H24 120.3 . .
C26 C25 C24 118.8(3) . .
C26 C25 H25 120.6 . .
C24 C25 H25 120.6 . .
N21 C26 C25 123.0(3) . .
N21 C26 H26 118.5 . .
C25 C26 H26 118.5 . .
C32 C31 C32 117.6(5) 3_655 .
C32 C31 I1 121.2(2) 3_655 .
C32 C31 I1 121.2(2) . .
F32 C32 C33 118.7(3) . .
F32 C32 C31 118.7(3) . .
C33 C32 C31 122.6(3) . .
C32 C33 C34 116.8(3) . .
C32 C33 I2 123.5(2) . .
C34 C33 I2 119.7(3) . .
C33 I2 N21 165.82(11) . .
F34 C34 C33 118.2(2) . .
F34 C34 C33 118.2(2) . 3_655
C33 C34 C33 123.6(4) . 3_655

loop_
_geom_bond_atom_site_label_1
_geom_bond_atom_site_label_2
_geom_bond_distance
_geom_bond_site_symmetry_2
N11 C12 1.357(4) .
N11 C15 1.371(4) .
N11 H11 0.87(4) .
C12 N13 1.326(4) .
C12 C23 1.457(4) .
N13 C14 1.372(4) .
C14 C15 1.362(4) .
C14 H14 0.9500 .
C15 H15 0.9500 .
C21 N21 1.334(4) .
C21 C23 1.394(4) .
C21 H21 0.9500 .
N21 C26 1.338(5) .
N21 I2 2.914(3) .
C23 C24 1.387(4) .
C24 C25 1.386(5) .
C24 H24 0.9500 .
C25 C26 1.379(5) .
C25 H25 0.9500 .
C26 H26 0.9500 .
C31 C32 1.383(4) 3_655
C31 C32 1.383(4) .
C31 I1 2.078(5) .
C32 F32 1.341(4) .
C32 C33 1.376(5) .
C33 C34 1.381(4) .
C33 I2 2.093(3) .
C34 F34 1.351(5) .
C34 C33 1.381(4) 3_655

loop_
_geom_hbond_atom_site_label_D
_geom_hbond_atom_site_label_H
_geom_hbond_atom_site_label_A
_geom_hbond_distance_DH
_geom_hbond_distance_HA
_geom_hbond_distance_DA
_geom_hbond_angle_DHA
_geom_hbond_site_symmetry_A
N11 H11 N13 0.87(4) 2.00(4) 2.866(4) 173(4) 8_765

loop_
_geom_torsion_atom_site_label_1
_geom_torsion_atom_site_label_2
_geom_torsion_atom_site_label_3
_geom_torsion_atom_site_label_4
_geom_torsion
_geom_torsion_site_symmetry_1
_geom_torsion_site_symmetry_4
C15 N11 C12 N13 0.9(4) . .
C15 N11 C12 C23 -178.6(3) . .
N11 C12 N13 C14 -0.9(4) . .
C23 C12 N13 C14 178.7(3) . .
C12 N13 C14 C15 0.5(4) . .
N13 C14 C15 N11 0.0(4) . .
C12 N11 C15 C14 -0.6(4) . .
C23 C21 N21 C26 -0.9(5) . .
C23 C21 N21 I2 140.9(3) . .
N21 C21 C23 C24 1.8(5) . .
N21 C21 C23 C12 -177.6(3) . .
N13 C12 C23 C24 4.2(5) . .
N11 C12 C23 C24 -176.3(3) . .
N13 C12 C23 C21 -176.4(3) . .
N11 C12 C23 C21 3.1(5) . .
C21 C23 C24 C25 -1.0(5) . .
C12 C23 C24 C25 178.5(3) . .
C23 C24 C25 C26 -0.6(5) . .
C21 N21 C26 C25 -0.9(5) . .
I2 N21 C26 C25 -148.7(3) . .
C24 C25 C26 N21 1.6(6) . .
C32 C31 C32 F32 179.1(4) 3_655 .
I1 C31 C32 F32 -0.9(4) . .
C32 C31 C32 C33 -0.8(2) 3_655 .
I1 C31 C32 C33 179.2(2) . .
F32 C32 C33 C34 -178.4(3) . .
C31 C32 C33 C34 1.5(5) . .
F32 C32 C33 I2 2.2(5) . .
C31 C32 C33 I2 -177.9(2) . .
C32 C33 C34 F34 179.3(2) . .
I2 C33 C34 F34 -1.3(3) . .
C32 C33 C34 C33 -0.7(2) . 3_655
I2 C33 C34 C33 178.7(3) . 3_655
